data_7008353
loop_
_publ_author_name
'Vitanova, Daniela V.'
'Hampel, Frank'
'Hultzsch, Kai C.'

_publ_section_title
;
 Synthesis and structural characterisation of novel linked
 bis(beta-diketiminato) rare earth metal complexes.
;
_journal_issue 9
_journal_name_full 'Dalton transactions (Cambridge, England : 2003)'
_journal_page_first 1565
_journal_page_last 1566
_journal_paper_doi 10.1039/b501930c
_journal_year 2005
_chemical_formula_sum 'C45 H77 La N5 Si2'
_chemical_formula_weight 883.21
_chemical_name_systematic
;
?
;
_space_group_IT_number 2
_symmetry_cell_setting triclinic
_symmetry_space_group_name_Hall '-P 1'
_symmetry_space_group_name_H-M 'P -1'
_atom_sites_solution_hydrogens geom
_atom_sites_solution_primary direct
_atom_sites_solution_secondary difmap
_audit_creation_method SHELXL-97
_cell_angle_alpha 92.67(3)
_cell_angle_beta 102.60(3)
_cell_angle_gamma 99.47(3)
_cell_formula_units_Z 4
_cell_length_a 11.816(2)
_cell_length_b 19.038(4)
_cell_length_c 22.377(5)
_cell_measurement_reflns_used 21027
_cell_measurement_temperature 173(2)
_cell_volume 4827.8(19)
_computing_cell_refinement DENZO-SMN
_computing_data_collection 'Nonius Collect'
_computing_data_reduction DENZO-SMN
_computing_molecular_graphics 'SHELXTL NT'
_computing_publication_material 'SHELXTL NT'
_computing_structure_refinement 'SHELXL-97 (Sheldrick, 1997)'
_computing_structure_solution 'SHELXS-97 (Sheldrick, 1990)'
_diffrn_ambient_temperature 173(2)
_diffrn_detector_area_resol_mean 9
_diffrn_measured_fraction_theta_full 0.995
_diffrn_measured_fraction_theta_max 0.995
_diffrn_measurement_device_type 'Nonius KappaCCD'
_diffrn_radiation_monochromator graphite
_diffrn_radiation_source 'fine-focus rotating anode'
_diffrn_radiation_type MoK\a
_diffrn_radiation_wavelength 0.71073
_diffrn_reflns_av_R_equivalents 0.0335
_diffrn_reflns_av_sigmaI/netI 0.0578
_diffrn_reflns_limit_h_max 15
_diffrn_reflns_limit_h_min -15
_diffrn_reflns_limit_k_max 24
_diffrn_reflns_limit_k_min -24
_diffrn_reflns_limit_l_max 29
_diffrn_reflns_limit_l_min -29
_diffrn_reflns_number 41058
_diffrn_reflns_theta_full 27.52
_diffrn_reflns_theta_max 27.52
_diffrn_reflns_theta_min 1.09
_exptl_absorpt_coefficient_mu 0.968
_exptl_absorpt_correction_T_max 0.7600
_exptl_absorpt_correction_T_min 0.7600
_exptl_absorpt_correction_type 'empirical (Scalepack)'
_exptl_crystal_colour colorless
_exptl_crystal_density_diffrn 1.215
_exptl_crystal_density_method 'not measured'
_exptl_crystal_description block
_exptl_crystal_F_000 1868
_exptl_crystal_size_max 0.30
_exptl_crystal_size_mid 0.30
_exptl_crystal_size_min 0.30
_refine_diff_density_max 0.810
_refine_diff_density_min -0.681
_refine_diff_density_rms 0.133
_refine_ls_extinction_method none
_refine_ls_goodness_of_fit_ref 0.997
_refine_ls_hydrogen_treatment 'riding model'
_refine_ls_matrix_type full
_refine_ls_number_parameters 955
_refine_ls_number_reflns 22127
_refine_ls_number_restraints 4
_refine_ls_restrained_S_all 0.998
_refine_ls_R_factor_all 0.0643
_refine_ls_R_factor_gt 0.0383
_refine_ls_shift/su_max 0.374
_refine_ls_shift/su_mean 0.008
_refine_ls_structure_factor_coef Fsqd
_refine_ls_weighting_details 'calc w=1/[\s^2^(Fo^2^)+(0.0703P)^2^+0.0000P] where P=(Fo^2^+2Fc^2^)/3'
_refine_ls_weighting_scheme calc
_refine_ls_wR_factor_gt 0.1002
_refine_ls_wR_factor_ref 0.1174
_reflns_number_gt 16104
_reflns_number_total 22127
_reflns_threshold_expression >2sigma(I)
_cod_data_source_file b501930c.txt
_cod_data_source_block dv05
_cod_depositor_comments
;
The following automatic conversions were performed:
'_symmetry_cell_setting' value 'Triclinic' changed to 'triclinic'
according to '/home/saulius/struct/CIF-dictionaries/cif_core.dic'
dictionary named 'cif_core.dic' version 2.4.1 from 2010-06-29.

Automatic conversion script
Id: cif_fix_enum 1527 2010-12-29 10:47:43Z saulius 
;
_cod_original_cell_volume 4827.7(17)
_cod_original_sg_symbol_H-M P-1
_cod_database_code 7008353

loop_
_symmetry_equiv_pos_as_xyz
'x, y, z'
'-x, -y, -z'

loop_
_atom_site_label
_atom_site_type_symbol
_atom_site_fract_x
_atom_site_fract_y
_atom_site_fract_z
_atom_site_U_iso_or_equiv
_atom_site_adp_type
_atom_site_occupancy
_atom_site_symmetry_multiplicity
_atom_site_calc_flag
_atom_site_refinement_flags
_atom_site_disorder_assembly
_atom_site_disorder_group
La1 La 0.864776(14) 0.128277(9) 0.173551(8) 0.02428(6) Uani 1 1 d . . .
N10 N 0.8923(2) 0.19129(15) 0.08461(13) 0.0383(7) Uani 1 1 d . . .
Si1 Si 0.85952(10) 0.15236(6) 0.01077(5) 0.0476(3) Uani 1 1 d . . .
C1 C 0.9603(7) 0.1907(4) -0.0386(3) 0.133(3) Uani 1 1 d . . .
H1A H 1.0422 0.1897 -0.0181 0.200 Uiso 1 1 calc R . .
H1B H 0.9511 0.2402 -0.0452 0.200 Uiso 1 1 calc R . .
H1C H 0.9402 0.1623 -0.0784 0.200 Uiso 1 1 calc R . .
Si2 Si 0.94788(13) 0.28058(6) 0.09735(6) 0.0628(4) Uani 1 1 d . . .
C2 C 0.7037(5) 0.1554(3) -0.0302(3) 0.095(2) Uani 1 1 d . . .
H2A H 0.6495 0.1352 -0.0053 0.143 Uiso 1 1 calc R . .
H2B H 0.6849 0.1275 -0.0701 0.143 Uiso 1 1 calc R . .
H2C H 0.6954 0.2051 -0.0364 0.143 Uiso 1 1 calc R . .
C3 C 0.8730(4) 0.0567(2) 0.00786(19) 0.0524(10) Uani 1 1 d . . .
H3A H 0.9533 0.0520 0.0285 0.079 Uiso 1 1 calc R . .
H3B H 0.8564 0.0372 -0.0351 0.079 Uiso 1 1 calc R . .
H3C H 0.8166 0.0302 0.0286 0.079 Uiso 1 1 calc R . .
C4 C 0.8637(7) 0.3361(3) 0.0431(3) 0.115(3) Uani 1 1 d . . .
H4A H 0.9189 0.3746 0.0317 0.172 Uiso 1 1 calc R . .
H4B H 0.8094 0.3568 0.0632 0.172 Uiso 1 1 calc R . .
H4C H 0.8188 0.3060 0.0061 0.172 Uiso 1 1 calc R . .
C5 C 0.9412(6) 0.3133(3) 0.1778(2) 0.0870(18) Uani 1 1 d . . .
H5A H 0.9622 0.3655 0.1832 0.131 Uiso 1 1 calc R . .
H5B H 0.9969 0.2927 0.2082 0.131 Uiso 1 1 calc R . .
H5C H 0.8612 0.2984 0.1837 0.131 Uiso 1 1 calc R . .
C6 C 1.1053(5) 0.3065(3) 0.0932(2) 0.103(2) Uani 1 1 d . . .
H6A H 1.1143 0.3494 0.0709 0.154 Uiso 1 1 calc R . .
H6B H 1.1289 0.2674 0.0716 0.154 Uiso 1 1 calc R . .
H6C H 1.1552 0.3164 0.1349 0.154 Uiso 1 1 calc R . .
N4 N 0.9937(2) 0.16465(14) 0.28177(12) 0.0285(6) Uani 1 1 d . . .
C18 C 1.0961(3) 0.19806(18) 0.27369(16) 0.0329(8) Uani 1 1 d . . .
C18A C 1.1772(3) 0.2520(2) 0.32354(19) 0.0509(11) Uani 1 1 d . . .
H18D H 1.1399 0.2565 0.3582 0.076 Uiso 1 1 calc R . .
H18E H 1.1916 0.2985 0.3069 0.076 Uiso 1 1 calc R . .
H18F H 1.2522 0.2356 0.3375 0.076 Uiso 1 1 calc R . .
C17 C 1.1384(3) 0.1857(2) 0.22053(16) 0.0367(8) Uani 1 1 d . . .
H17B H 1.1831 0.2258 0.2074 0.044 Uiso 1 1 calc R . .
C16 C 1.1212(3) 0.1204(2) 0.18493(16) 0.0355(8) Uani 1 1 d . . .
C16A C 1.2110(3) 0.1090(3) 0.14787(19) 0.0549(12) Uani 1 1 d . . .
H16D H 1.2884 0.1116 0.1757 0.082 Uiso 1 1 calc R . .
H16E H 1.2158 0.1462 0.1192 0.082 Uiso 1 1 calc R . .
H16F H 1.1869 0.0620 0.1247 0.082 Uiso 1 1 calc R . .
N3 N 1.0313(2) 0.06934(15) 0.18494(13) 0.0309(6) Uani 1 1 d . . .
C15 C 1.0243(3) -0.00448(19) 0.16048(17) 0.0389(8) Uani 1 1 d . . .
H15C H 1.0922 -0.0247 0.1824 0.047 Uiso 1 1 calc R . .
H15D H 1.0236 -0.0066 0.1161 0.047 Uiso 1 1 calc R . .
C14 C 0.9092(3) -0.04534(18) 0.17106(17) 0.0364(8) Uani 1 1 d . . .
H14C H 0.8912 -0.0936 0.1490 0.044 Uiso 1 1 calc R . .
H14D H 0.9168 -0.0509 0.2155 0.044 Uiso 1 1 calc R . .
N2 N 0.8133(2) -0.00610(14) 0.14854(12) 0.0292(6) Uani 1 1 d . . .
C13 C 0.7233(3) -0.03750(17) 0.10348(15) 0.0302(7) Uani 1 1 d . . .
C13A C 0.7272(3) -0.10755(19) 0.06815(18) 0.0438(9) Uani 1 1 d . . .
H13D H 0.8035 -0.1220 0.0834 0.066 Uiso 1 1 calc R . .
H13E H 0.7167 -0.1007 0.0243 0.066 Uiso 1 1 calc R . .
H13F H 0.6638 -0.1449 0.0741 0.066 Uiso 1 1 calc R . .
C12 C 0.6181(3) -0.01130(18) 0.08593(16) 0.0340(8) Uani 1 1 d . . .
H12B H 0.5682 -0.0324 0.0480 0.041 Uiso 1 1 calc R . .
C11 C 0.5749(3) 0.04169(18) 0.11605(16) 0.0329(8) Uani 1 1 d . . .
C11A C 0.4411(3) 0.0342(2) 0.10000(19) 0.0473(10) Uani 1 1 d . . .
H11D H 0.4180 0.0727 0.1226 0.071 Uiso 1 1 calc R . .
H11E H 0.4058 -0.0121 0.1113 0.071 Uiso 1 1 calc R . .
H11F H 0.4135 0.0371 0.0557 0.071 Uiso 1 1 calc R . .
N1 N 0.6415(2) 0.09179(14) 0.15801(13) 0.0309(6) Uani 1 1 d . . .
C41 C 0.9756(3) 0.16165(18) 0.34299(15) 0.0302(7) Uani 1 1 d . . .
C42 C 1.0094(3) 0.1049(2) 0.37656(17) 0.0391(8) Uani 1 1 d . . .
C47 C 1.0688(4) 0.0489(2) 0.35020(19) 0.0495(10) Uani 1 1 d . . .
H47A H 1.0600 0.0546 0.3053 0.059 Uiso 1 1 calc R . .
C47B C 1.0117(4) -0.0264(2) 0.3568(2) 0.0692(13) Uani 1 1 d . . .
H47B H 0.9274 -0.0335 0.3374 0.104 Uiso 1 1 calc R . .
H47C H 1.0221 -0.0342 0.4005 0.104 Uiso 1 1 calc R . .
H47D H 1.0486 -0.0604 0.3367 0.104 Uiso 1 1 calc R . .
C47A C 1.2001(4) 0.0614(3) 0.3800(3) 0.0921(19) Uani 1 1 d . . .
H47E H 1.2366 0.0252 0.3625 0.138 Uiso 1 1 calc R . .
H47F H 1.2113 0.0580 0.4244 0.138 Uiso 1 1 calc R . .
H47G H 1.2370 0.1091 0.3723 0.138 Uiso 1 1 calc R . .
C43 C 0.9884(3) 0.0999(2) 0.43520(18) 0.0514(10) Uani 1 1 d . . .
H43B H 1.0115 0.0619 0.4581 0.062 Uiso 1 1 calc R . .
C44 C 0.9350(4) 0.1488(3) 0.46077(19) 0.0563(11) Uani 1 1 d . . .
H44B H 0.9212 0.1444 0.5008 0.068 Uiso 1 1 calc R . .
C45 C 0.9019(3) 0.2041(2) 0.42756(19) 0.0504(11) Uani 1 1 d . . .
H45B H 0.8646 0.2376 0.4452 0.060 Uiso 1 1 calc R . .
C46 C 0.9215(3) 0.2123(2) 0.36904(16) 0.0390(9) Uani 1 1 d . . .
C48 C 0.8838(3) 0.2754(2) 0.33490(19) 0.0522(11) Uani 1 1 d . . .
H48H H 0.9028 0.2720 0.2936 0.063 Uiso 1 1 calc R . .
C48B C 0.7523(4) 0.2722(3) 0.3255(3) 0.0853(19) Uani 1 1 d . . .
H48I H 0.7107 0.2260 0.3043 0.128 Uiso 1 1 calc R . .
H48J H 0.7288 0.3107 0.3007 0.128 Uiso 1 1 calc R . .
H48K H 0.7324 0.2780 0.3655 0.128 Uiso 1 1 calc R . .
C48A C 0.9466(4) 0.3479(3) 0.3681(3) 0.0862(18) Uani 1 1 d . . .
H48L H 0.9193 0.3862 0.3440 0.129 Uiso 1 1 calc R . .
H48M H 1.0319 0.3518 0.3727 0.129 Uiso 1 1 calc R . .
H48N H 0.9290 0.3524 0.4087 0.129 Uiso 1 1 calc R . .
C31 C 0.5805(3) 0.12997(19) 0.19455(17) 0.0357(8) Uani 1 1 d . . .
C32 C 0.5572(3) 0.1984(2) 0.17991(18) 0.0435(10) Uani 1 1 d . . .
C37 C 0.5943(4) 0.2350(2) 0.1277(2) 0.0572(12) Uani 1 1 d . . .
H37O H 0.6685 0.2190 0.1227 0.069 Uiso 1 1 calc R . .
C37B C 0.6209(5) 0.3152(3) 0.1389(3) 0.100(2) Uani 1 1 d . . .
H37P H 0.6791 0.3292 0.1779 0.150 Uiso 1 1 calc R . .
H37Q H 0.5484 0.3329 0.1409 0.150 Uiso 1 1 calc R . .
H37R H 0.6526 0.3358 0.1053 0.150 Uiso 1 1 calc R . .
C37A C 0.5042(5) 0.2146(3) 0.0674(3) 0.105(2) Uani 1 1 d . . .
H37S H 0.4858 0.1624 0.0596 0.158 Uiso 1 1 calc R . .
H37T H 0.5362 0.2353 0.0340 0.158 Uiso 1 1 calc R . .
H37U H 0.4322 0.2328 0.0696 0.158 Uiso 1 1 calc R . .
C33 C 0.4935(3) 0.2313(2) 0.2159(2) 0.0563(12) Uani 1 1 d . . .
H33B H 0.4749 0.2768 0.2066 0.068 Uiso 1 1 calc R . .
C34 C 0.4579(3) 0.2002(3) 0.2635(2) 0.0586(13) Uani 1 1 d . . .
H34B H 0.4147 0.2240 0.2866 0.070 Uiso 1 1 calc R . .
C35 C 0.4836(3) 0.1346(3) 0.27861(19) 0.0552(12) Uani 1 1 d . . .
H35B H 0.4596 0.1140 0.3127 0.066 Uiso 1 1 calc R . .
C36 C 0.5454(3) 0.0976(2) 0.24406(18) 0.0428(9) Uani 1 1 d . . .
C38 C 0.5739(3) 0.0259(2) 0.2631(2) 0.0500(10) Uani 1 1 d . . .
H38H H 0.6081 0.0054 0.2305 0.060 Uiso 1 1 calc R . .
C38B C 0.6670(4) 0.0334(3) 0.3236(3) 0.0776(16) Uani 1 1 d . . .
H38I H 0.7368 0.0675 0.3204 0.116 Uiso 1 1 calc R . .
H38J H 0.6891 -0.0132 0.3320 0.116 Uiso 1 1 calc R . .
H38K H 0.6347 0.0508 0.3571 0.116 Uiso 1 1 calc R . .
C38A C 0.4641(4) -0.0279(3) 0.2670(2) 0.0719(14) Uani 1 1 d . . .
H38L H 0.4055 -0.0326 0.2279 0.108 Uiso 1 1 calc R . .
H38M H 0.4306 -0.0109 0.3002 0.108 Uiso 1 1 calc R . .
H38N H 0.4862 -0.0745 0.2755 0.108 Uiso 1 1 calc R . .
Si1' Si -0.43652(8) 0.53203(5) -0.29928(5) 0.0337(2) Uani 1 1 d . . .
C1' C -0.5336(3) 0.5926(2) -0.3395(2) 0.0496(10) Uani 1 1 d . . .
H1'A H -0.5746 0.5704 -0.3805 0.074 Uiso 1 1 calc R . .
H1'B H -0.4851 0.6385 -0.3431 0.074 Uiso 1 1 calc R . .
H1'C H -0.5915 0.6004 -0.3157 0.074 Uiso 1 1 calc R . .
La1' La -0.421990(15) 0.340207(9) -0.303368(8) 0.02486(6) Uani 1 1 d . . .
N1' N -0.2014(2) 0.36348(14) -0.29630(12) 0.0296(6) Uani 1 1 d . . .
Si2' Si -0.64544(8) 0.43799(5) -0.28023(5) 0.0394(2) Uani 1 1 d . . .
C2' C -0.3651(3) 0.58133(19) -0.22222(18) 0.0446(9) Uani 1 1 d . . .
H2'A H -0.3124 0.5530 -0.1981 0.067 Uiso 1 1 calc R . .
H2'B H -0.4260 0.5893 -0.2005 0.067 Uiso 1 1 calc R . .
H2'C H -0.3195 0.6274 -0.2278 0.067 Uiso 1 1 calc R . .
N2' N -0.3269(3) 0.34796(17) -0.19508(13) 0.0384(7) Uani 1 1 d . . .
C3' C -0.3160(3) 0.5331(2) -0.34179(19) 0.0433(9) Uani 1 1 d . . .
H3'A H -0.2618 0.5023 -0.3230 0.065 Uiso 1 1 calc R . .
H3'B H -0.2729 0.5821 -0.3397 0.065 Uiso 1 1 calc R . .
H3'C H -0.3504 0.5155 -0.3849 0.065 Uiso 1 1 calc R . .
N3' N -0.4970(3) 0.23241(16) -0.24839(13) 0.0395(7) Uani 1 1 d . . .
C4' C -0.7659(3) 0.4515(3) -0.3473(2) 0.0621(12) Uani 1 1 d . . .
H4'A H -0.7656 0.4197 -0.3830 0.093 Uiso 1 1 calc R . .
H4'B H -0.7521 0.5013 -0.3574 0.093 Uiso 1 1 calc R . .
H4'C H -0.8424 0.4405 -0.3364 0.093 Uiso 1 1 calc R . .
N4' N -0.5553(2) 0.24490(13) -0.38364(12) 0.0277(6) Uani 1 1 d . . .
C5' C -0.6926(4) 0.3465(2) -0.2583(3) 0.0680(14) Uani 1 1 d . . .
H5'A H -0.6334 0.3360 -0.2235 0.102 Uiso 1 1 calc R . .
H5'B H -0.7009 0.3115 -0.2933 0.102 Uiso 1 1 calc R . .
H5'C H -0.7685 0.3437 -0.2467 0.102 Uiso 1 1 calc R . .
C6' C -0.6537(4) 0.5004(2) -0.2153(2) 0.0615(12) Uani 1 1 d . . .
H6'D H -0.5925 0.4957 -0.1790 0.092 Uiso 1 1 calc R . .
H6'E H -0.7314 0.4887 -0.2058 0.092 Uiso 1 1 calc R . .
H6'F H -0.6414 0.5496 -0.2268 0.092 Uiso 1 1 calc R . .
N10' N -0.5081(2) 0.44662(14) -0.29614(13) 0.0320(6) Uani 1 1 d . . .
C11' C -0.1417(3) 0.41918(18) -0.25677(16) 0.0348(8) Uani 1 1 d . . .
C11B C -0.0209(3) 0.4561(2) -0.2617(2) 0.0497(10) Uani 1 1 d . . .
H11A H 0.0007 0.4336 -0.2968 0.075 Uiso 1 1 calc R . .
H11B H 0.0371 0.4520 -0.2239 0.075 Uiso 1 1 calc R . .
H11C H -0.0222 0.5067 -0.2674 0.075 Uiso 1 1 calc R . .
C12' C -0.1826(3) 0.4465(2) -0.20759(17) 0.0393(8) Uani 1 1 d . . .
H12A H -0.1561 0.4960 -0.1954 0.047 Uiso 1 1 calc R . .
C13' C -0.2581(3) 0.4096(2) -0.17413(16) 0.0390(8) Uani 1 1 d . . .
C13B C -0.2526(4) 0.4428(2) -0.11010(19) 0.0582(11) Uani 1 1 d . . .
H13A H -0.3084 0.4126 -0.0913 0.087 Uiso 1 1 calc R . .
H13B H -0.2733 0.4905 -0.1131 0.087 Uiso 1 1 calc R . .
H13C H -0.1726 0.4466 -0.0847 0.087 Uiso 1 1 calc R . .
C14' C -0.3825(4) 0.3030(2) -0.15411(18) 0.0570(11) Uani 1 1 d . . .
H14A H -0.4502 0.3225 -0.1450 0.068 Uiso 1 1 calc R . .
H14B H -0.3252 0.3013 -0.1149 0.068 Uiso 1 1 calc R . .
C15' C -0.4233(4) 0.2300(2) -0.18684(19) 0.0582(12) Uani 1 1 d . . .
H15A H -0.3539 0.2086 -0.1904 0.070 Uiso 1 1 calc R . .
H15B H -0.4689 0.1993 -0.1626 0.070 Uiso 1 1 calc R . .
C16' C -0.6027(3) 0.19113(19) -0.26301(18) 0.0410(9) Uani 1 1 d . . .
C16B C -0.6563(4) 0.1522(2) -0.2156(2) 0.0620(12) Uani 1 1 d . . .
H16A H -0.6011 0.1623 -0.1753 0.093 Uiso 1 1 calc R . .
H16B H -0.6726 0.1007 -0.2273 0.093 Uiso 1 1 calc R . .
H16C H -0.7300 0.1684 -0.2135 0.093 Uiso 1 1 calc R . .
C17' C -0.6752(3) 0.17973(19) -0.32278(17) 0.0401(8) Uani 1 1 d . . .
H17A H -0.7532 0.1552 -0.3255 0.048 Uiso 1 1 calc R . .
C18' C -0.6505(3) 0.19869(17) -0.37854(17) 0.0337(8) Uani 1 1 d . . .
C18B C -0.7400(3) 0.16235(19) -0.43556(17) 0.0414(9) Uani 1 1 d . . .
H18A H -0.7151 0.1786 -0.4724 0.062 Uiso 1 1 calc R . .
H18B H -0.8173 0.1746 -0.4354 0.062 Uiso 1 1 calc R . .
H18C H -0.7452 0.1104 -0.4357 0.062 Uiso 1 1 calc R . .
C31' C -0.1319(3) 0.32812(17) -0.33002(15) 0.0299(7) Uani 1 1 d . . .
C32' C -0.1165(3) 0.34771(18) -0.38766(16) 0.0336(8) Uani 1 1 d . . .
C33' C -0.0464(3) 0.3121(2) -0.41704(17) 0.0398(8) Uani 1 1 d . . .
H33A H -0.0365 0.3242 -0.4565 0.048 Uiso 1 1 calc R . .
C34' C 0.0085(3) 0.2596(2) -0.38899(18) 0.0438(9) Uani 1 1 d . . .
H34A H 0.0577 0.2368 -0.4089 0.053 Uiso 1 1 calc R . .
C35' C -0.0072(3) 0.2402(2) -0.33314(19) 0.0426(9) Uani 1 1 d . . .
H35A H 0.0307 0.2036 -0.3148 0.051 Uiso 1 1 calc R . .
C36' C -0.0782(3) 0.27310(18) -0.30210(17) 0.0360(8) Uani 1 1 d . . .
C37' C -0.1721(3) 0.4072(2) -0.41931(17) 0.0412(9) Uani 1 1 d . . .
H37A H -0.2058 0.4325 -0.3890 0.049 Uiso 1 1 calc R . .
C37D C -0.2722(4) 0.3771(2) -0.4741(2) 0.0678(14) Uani 1 1 d . . .
H37B H -0.3296 0.3416 -0.4608 0.102 Uiso 1 1 calc R . .
H37C H -0.2407 0.3545 -0.5056 0.102 Uiso 1 1 calc R . .
H37D H -0.3109 0.4159 -0.4911 0.102 Uiso 1 1 calc R . .
C37C C -0.0850(4) 0.4625(2) -0.4414(3) 0.0770(17) Uani 1 1 d . . .
H37E H -0.1263 0.4990 -0.4611 0.116 Uiso 1 1 calc R . .
H37F H -0.0502 0.4390 -0.4710 0.116 Uiso 1 1 calc R . .
H37G H -0.0225 0.4852 -0.4062 0.116 Uiso 1 1 calc R . .
C47' C -0.6532(3) 0.34818(18) -0.46648(16) 0.0343(8) Uani 1 1 d . . .
H37H H -0.6620 0.3405 -0.4237 0.041 Uiso 1 1 calc R . .
C47D C -0.5882(4) 0.4249(2) -0.4666(2) 0.0531(10) Uani 1 1 d . . .
H47H H -0.5093 0.4310 -0.4396 0.080 Uiso 1 1 calc R . .
H47I H -0.6324 0.4587 -0.4519 0.080 Uiso 1 1 calc R . .
H47J H -0.5814 0.4342 -0.5086 0.080 Uiso 1 1 calc R . .
C47C C -0.7767(3) 0.3392(2) -0.5087(2) 0.0502(10) Uani 1 1 d . . .
H47K H -0.8185 0.2902 -0.5087 0.075 Uiso 1 1 calc R . .
H47L H -0.7699 0.3485 -0.5506 0.075 Uiso 1 1 calc R . .
H47M H -0.8205 0.3730 -0.4937 0.075 Uiso 1 1 calc R . .
C38' C -0.0934(3) 0.2499(2) -0.23986(18) 0.0461(9) Uani 1 1 d . . .
H38A H -0.1440 0.2803 -0.2243 0.055 Uiso 1 1 calc R . .
C38D C -0.1535(5) 0.1723(2) -0.2439(3) 0.0755(15) Uani 1 1 d . . .
H38B H -0.2296 0.1652 -0.2736 0.113 Uiso 1 1 calc R . .
H38C H -0.1660 0.1603 -0.2034 0.113 Uiso 1 1 calc R . .
H38D H -0.1035 0.1413 -0.2572 0.113 Uiso 1 1 calc R . .
C38C C 0.0251(5) 0.2604(4) -0.1934(2) 0.104(2) Uani 1 1 d . . .
H38E H 0.0128 0.2450 -0.1538 0.156 Uiso 1 1 calc R . .
H38F H 0.0617 0.3111 -0.1884 0.156 Uiso 1 1 calc R . .
H38G H 0.0769 0.2320 -0.2083 0.156 Uiso 1 1 calc R . .
C41' C -0.5339(3) 0.24735(17) -0.44461(15) 0.0293(7) Uani 1 1 d . . .
C42' C -0.5815(3) 0.29527(18) -0.48472(15) 0.0303(7) Uani 1 1 d . . .
C43' C -0.5613(3) 0.2937(2) -0.54401(16) 0.0388(8) Uani 1 1 d . . .
H43A H -0.5927 0.3258 -0.5716 0.047 Uiso 1 1 calc R . .
C44' C -0.4969(3) 0.2467(2) -0.56341(17) 0.0438(9) Uani 1 1 d . . .
H44A H -0.4856 0.2458 -0.6042 0.053 Uiso 1 1 calc R . .
C45' C -0.4487(3) 0.2009(2) -0.52295(17) 0.0442(9) Uani 1 1 d . . .
H45A H -0.4030 0.1693 -0.5362 0.053 Uiso 1 1 calc R . .
C46' C -0.4657(3) 0.19993(19) -0.46367(16) 0.0357(8) Uani 1 1 d . . .
C48' C -0.4125(4) 0.1476(2) -0.42128(19) 0.0509(10) Uani 1 1 d . . .
H48A H -0.4108 0.1649 -0.3782 0.061 Uiso 1 1 calc R . .
C48D C -0.2856(4) 0.1436(3) -0.4250(3) 0.0755(15) Uani 1 1 d . . .
H48B H -0.2554 0.1094 -0.3970 0.113 Uiso 1 1 calc R . .
H48C H -0.2360 0.1909 -0.4130 0.113 Uiso 1 1 calc R . .
H48D H -0.2843 0.1281 -0.4671 0.113 Uiso 1 1 calc R . .
C48C C -0.4868(5) 0.0739(3) -0.4345(3) 0.098(2) Uani 1 1 d . . .
H48E H -0.5678 0.0766 -0.4321 0.148 Uiso 1 1 calc R . .
H48F H -0.4544 0.0427 -0.4041 0.148 Uiso 1 1 calc R . .
H48G H -0.4865 0.0545 -0.4757 0.148 Uiso 1 1 calc R . .
C105 C 0.6572(13) -0.3123(7) 0.0673(5) 0.223(6) Uani 1 1 d D . .
C101 C 0.9219(12) -0.4429(8) 0.0678(7) 0.218(6) Uani 1 1 d D . .
C104 C 0.655(2) -0.3860(8) 0.0475(6) 0.291(11) Uani 1 1 d D . .
C103 C 0.730(2) -0.4222(15) 0.0558(12) 0.394(17) Uani 1 1 d D . .
C102 C 0.8114(12) -0.4468(13) 0.0588(9) 0.339(13) Uani 1 1 d D . .
C106 C 0.595(2) -0.4082(10) -0.0176(9) 0.414(16) Uani 1 1 d D . .

loop_
_atom_site_aniso_label
_atom_site_aniso_U_11
_atom_site_aniso_U_22
_atom_site_aniso_U_33
_atom_site_aniso_U_23
_atom_site_aniso_U_13
_atom_site_aniso_U_12
La1 0.02184(9) 0.02482(10) 0.02435(11) -0.00211(7) 0.00381(7) 0.00214(7)
N10 0.0436(16) 0.0359(17) 0.0307(17) 0.0070(13) 0.0033(13) -0.0011(13)
Si1 0.0633(7) 0.0453(6) 0.0272(6) 0.0062(5) 0.0065(5) -0.0064(5)
C1 0.215(8) 0.107(5) 0.066(4) -0.012(3) 0.084(5) -0.069(5)
Si2 0.0979(10) 0.0377(7) 0.0410(7) 0.0065(5) 0.0040(7) -0.0064(6)
C2 0.119(4) 0.059(3) 0.079(4) -0.009(3) -0.049(3) 0.030(3)
C3 0.061(2) 0.058(3) 0.039(2) -0.004(2) 0.0167(19) 0.009(2)
C4 0.212(8) 0.059(4) 0.067(4) 0.023(3) 0.008(4) 0.033(4)
C5 0.151(5) 0.043(3) 0.053(3) -0.007(2) -0.002(3) 0.016(3)
C6 0.114(4) 0.096(4) 0.059(3) 0.013(3) 0.004(3) -0.072(4)
N4 0.0216(12) 0.0319(15) 0.0309(15) -0.0063(12) 0.0049(11) 0.0056(11)
C18 0.0245(16) 0.040(2) 0.0321(19) -0.0043(15) 0.0048(14) 0.0035(14)
C18A 0.0341(19) 0.060(3) 0.050(3) -0.019(2) 0.0122(17) -0.0138(17)
C17 0.0288(17) 0.045(2) 0.032(2) -0.0048(16) 0.0086(14) -0.0052(15)
C16 0.0234(16) 0.054(2) 0.0285(19) -0.0040(16) 0.0064(13) 0.0075(15)
C16A 0.0332(19) 0.081(3) 0.046(3) -0.021(2) 0.0183(18) -0.0052(19)
N3 0.0232(13) 0.0366(16) 0.0316(16) -0.0066(12) 0.0051(11) 0.0061(11)
C15 0.0362(18) 0.045(2) 0.041(2) -0.0011(17) 0.0108(16) 0.0198(16)
C14 0.0401(19) 0.0292(18) 0.040(2) 0.0013(15) 0.0054(16) 0.0124(15)
N2 0.0293(13) 0.0288(15) 0.0305(15) -0.0011(12) 0.0100(11) 0.0046(11)
C13 0.0334(17) 0.0269(17) 0.0313(19) -0.0048(14) 0.0148(14) 0.0002(13)
C13A 0.051(2) 0.039(2) 0.040(2) -0.0140(17) 0.0127(17) 0.0052(17)
C12 0.0305(17) 0.039(2) 0.0289(19) -0.0099(15) 0.0052(14) -0.0002(14)
C11 0.0247(15) 0.0358(19) 0.038(2) -0.0023(15) 0.0092(14) 0.0025(13)
C11A 0.0289(18) 0.059(3) 0.048(2) -0.019(2) 0.0035(16) 0.0051(17)
N1 0.0239(13) 0.0301(15) 0.0374(17) -0.0076(12) 0.0063(12) 0.0048(11)
C41 0.0225(15) 0.0375(19) 0.0289(18) -0.0067(15) 0.0063(13) 0.0021(13)
C42 0.0371(19) 0.043(2) 0.034(2) -0.0056(16) 0.0066(15) 0.0029(16)
C47 0.069(3) 0.041(2) 0.044(2) 0.0051(18) 0.017(2) 0.021(2)
C47B 0.089(3) 0.046(3) 0.072(3) 0.001(2) 0.017(3) 0.015(2)
C47A 0.066(3) 0.069(4) 0.148(6) 0.003(4) 0.032(3) 0.024(3)
C43 0.058(2) 0.061(3) 0.033(2) 0.0021(19) 0.0107(18) 0.005(2)
C44 0.060(3) 0.078(3) 0.031(2) -0.005(2) 0.0224(19) -0.001(2)
C45 0.040(2) 0.070(3) 0.040(2) -0.018(2) 0.0141(17) 0.0070(19)
C46 0.0270(17) 0.053(2) 0.033(2) -0.0162(17) 0.0024(14) 0.0056(15)
C48 0.051(2) 0.067(3) 0.042(2) -0.012(2) 0.0075(18) 0.032(2)
C48B 0.039(2) 0.082(4) 0.117(5) -0.027(3) -0.021(3) 0.021(2)
C48A 0.055(3) 0.061(3) 0.125(5) 0.002(3) -0.016(3) 0.012(2)
C31 0.0223(15) 0.041(2) 0.040(2) -0.0152(16) 0.0024(14) 0.0048(14)
C32 0.0314(18) 0.041(2) 0.051(2) -0.0174(18) -0.0040(16) 0.0114(16)
C37 0.063(3) 0.037(2) 0.071(3) -0.002(2) 0.011(2) 0.018(2)
C37B 0.118(5) 0.048(3) 0.137(6) 0.006(3) 0.029(4) 0.023(3)
C37A 0.107(5) 0.112(5) 0.077(4) 0.025(4) -0.014(4) 0.005(4)
C33 0.044(2) 0.057(3) 0.059(3) -0.028(2) -0.010(2) 0.023(2)
C34 0.033(2) 0.080(3) 0.056(3) -0.035(3) -0.0054(19) 0.026(2)
C35 0.034(2) 0.086(3) 0.044(2) -0.019(2) 0.0093(17) 0.014(2)
C36 0.0297(17) 0.054(2) 0.042(2) -0.0143(19) 0.0074(16) 0.0057(16)
C38 0.046(2) 0.057(3) 0.051(3) -0.002(2) 0.0209(19) 0.0098(19)
C38B 0.054(3) 0.072(3) 0.098(4) 0.018(3) 0.000(3) 0.007(2)
C38A 0.062(3) 0.072(3) 0.078(4) 0.002(3) 0.022(3) -0.005(2)
Si1' 0.0370(5) 0.0260(5) 0.0396(6) 0.0006(4) 0.0098(4) 0.0090(4)
C1' 0.053(2) 0.037(2) 0.064(3) 0.0103(19) 0.018(2) 0.0158(18)
La1' 0.02789(10) 0.02418(10) 0.02384(11) 0.00315(7) 0.00794(7) 0.00547(7)
N1' 0.0317(14) 0.0324(15) 0.0264(15) 0.0030(12) 0.0081(11) 0.0084(12)
Si2' 0.0341(5) 0.0348(5) 0.0513(7) -0.0045(5) 0.0152(5) 0.0067(4)
C2' 0.046(2) 0.033(2) 0.053(3) -0.0054(18) 0.0122(18) 0.0041(16)
N2' 0.0423(16) 0.0492(19) 0.0253(16) 0.0068(14) 0.0086(13) 0.0104(14)
C3' 0.042(2) 0.037(2) 0.053(3) 0.0038(18) 0.0149(18) 0.0067(16)
N3' 0.0511(18) 0.0370(17) 0.0313(17) 0.0100(13) 0.0116(14) 0.0048(14)
C4' 0.039(2) 0.078(3) 0.072(3) 0.002(3) 0.010(2) 0.023(2)
N4' 0.0315(14) 0.0256(14) 0.0277(15) 0.0028(11) 0.0107(11) 0.0041(11)
C5' 0.055(3) 0.048(3) 0.106(4) 0.010(3) 0.032(3) 0.005(2)
C6' 0.058(3) 0.061(3) 0.069(3) -0.016(2) 0.032(2) 0.003(2)
N10' 0.0300(14) 0.0267(15) 0.0389(17) -0.0022(12) 0.0077(12) 0.0055(11)
C11' 0.0354(18) 0.0330(19) 0.036(2) 0.0014(15) 0.0068(15) 0.0098(14)
C11B 0.040(2) 0.052(2) 0.053(3) -0.012(2) 0.0134(18) -0.0023(17)
C12' 0.048(2) 0.035(2) 0.038(2) -0.0022(16) 0.0136(17) 0.0122(16)
C13' 0.0412(19) 0.048(2) 0.031(2) 0.0004(17) 0.0070(16) 0.0204(17)
C13B 0.076(3) 0.062(3) 0.039(2) -0.005(2) 0.020(2) 0.013(2)
C14' 0.064(3) 0.074(3) 0.029(2) 0.013(2) 0.0098(19) 0.000(2)
C15' 0.072(3) 0.061(3) 0.040(2) 0.029(2) 0.011(2) 0.004(2)
C16' 0.055(2) 0.033(2) 0.042(2) 0.0110(17) 0.0260(18) 0.0065(17)
C16B 0.075(3) 0.062(3) 0.050(3) 0.012(2) 0.031(2) -0.008(2)
C17' 0.045(2) 0.035(2) 0.042(2) 0.0038(16) 0.0198(17) -0.0017(16)
C18' 0.0355(18) 0.0267(18) 0.041(2) 0.0029(15) 0.0128(15) 0.0063(14)
C18B 0.0374(19) 0.039(2) 0.043(2) -0.0024(17) 0.0090(16) -0.0028(16)
C31' 0.0262(16) 0.0314(18) 0.0317(19) -0.0008(14) 0.0057(13) 0.0066(13)
C32' 0.0338(17) 0.0349(19) 0.0318(19) -0.0002(15) 0.0076(14) 0.0064(14)
C33' 0.042(2) 0.047(2) 0.034(2) -0.0019(17) 0.0139(16) 0.0095(17)
C34' 0.041(2) 0.046(2) 0.048(2) -0.0061(19) 0.0143(17) 0.0152(17)
C35' 0.0384(19) 0.037(2) 0.056(3) 0.0032(18) 0.0113(17) 0.0180(16)
C36' 0.0398(19) 0.0316(19) 0.038(2) 0.0032(15) 0.0089(16) 0.0111(15)
C37' 0.052(2) 0.049(2) 0.030(2) 0.0079(17) 0.0143(16) 0.0196(18)
C37D 0.044(2) 0.064(3) 0.086(4) 0.033(3) -0.005(2) 0.002(2)
C37C 0.063(3) 0.053(3) 0.095(4) 0.030(3) -0.014(3) -0.012(2)
C47' 0.0367(18) 0.038(2) 0.0297(19) 0.0067(15) 0.0085(14) 0.0103(15)
C47D 0.071(3) 0.037(2) 0.048(3) 0.0023(19) 0.010(2) 0.008(2)
C47C 0.040(2) 0.056(3) 0.053(3) 0.002(2) 0.0019(18) 0.0173(18)
C38' 0.054(2) 0.041(2) 0.049(2) 0.0130(18) 0.0166(19) 0.0173(18)
C38D 0.101(4) 0.054(3) 0.078(4) 0.019(3) 0.039(3) 0.005(3)
C38C 0.092(4) 0.151(6) 0.054(4) 0.040(4) 0.004(3) -0.014(4)
C41' 0.0325(16) 0.0299(18) 0.0233(17) -0.0020(14) 0.0064(13) 0.0003(13)
C42' 0.0270(16) 0.0334(18) 0.0278(18) 0.0028(14) 0.0034(13) 0.0013(13)
C43' 0.0377(18) 0.048(2) 0.031(2) 0.0058(16) 0.0068(15) 0.0081(16)
C44' 0.047(2) 0.058(3) 0.027(2) 0.0011(17) 0.0101(16) 0.0080(18)
C45' 0.051(2) 0.054(2) 0.030(2) -0.0075(17) 0.0115(17) 0.0172(18)
C46' 0.0418(19) 0.037(2) 0.0287(19) 0.0020(15) 0.0077(15) 0.0072(15)
C48' 0.069(3) 0.054(3) 0.040(2) 0.0048(19) 0.019(2) 0.033(2)
C48D 0.058(3) 0.064(3) 0.098(4) 0.016(3) -0.006(3) 0.021(2)
C48C 0.085(4) 0.059(3) 0.164(6) 0.059(4) 0.039(4) 0.024(3)
C105 0.335(17) 0.177(11) 0.150(10) -0.014(8) 0.031(10) 0.069(11)
C101 0.178(11) 0.252(14) 0.218(14) 0.001(11) 0.040(11) 0.029(11)
C104 0.52(3) 0.183(13) 0.143(11) -0.019(10) -0.029(16) 0.147(17)
C103 0.40(3) 0.52(4) 0.44(4) 0.15(3) 0.23(3) 0.35(3)
C102 0.179(14) 0.54(4) 0.29(2) -0.07(2) -0.007(14) 0.157(19)
C106 0.66(4) 0.28(2) 0.23(2) -0.078(17) -0.08(2) 0.18(2)

loop_
_atom_type_symbol
_atom_type_description
_atom_type_scat_dispersion_real
_atom_type_scat_dispersion_imag
_atom_type_scat_source
C C 0.0033 0.0016 'International Tables Vol C Tables 4.2.6.8 and 6.1.1.4'
H H 0.0000 0.0000 'International Tables Vol C Tables 4.2.6.8 and 6.1.1.4'
N N 0.0061 0.0033 'International Tables Vol C Tables 4.2.6.8 and 6.1.1.4'
Si Si 0.0817 0.0704 'International Tables Vol C Tables 4.2.6.8 and 6.1.1.4'
La La -0.2871 2.4523 'International Tables Vol C Tables 4.2.6.8 and 6.1.1.4'

loop_
_geom_angle_atom_site_label_1
_geom_angle_atom_site_label_2
_geom_angle_atom_site_label_3
_geom_angle
_geom_angle_site_symmetry_1
_geom_angle_site_symmetry_3
_geom_angle_publ_flag
N3 La1 N10 98.16(10) . . ?
N3 La1 N2 65.47(9) . . ?
N10 La1 N2 112.22(10) . . ?
N3 La1 N1 137.01(9) . . ?
N10 La1 N1 105.01(10) . . ?
N2 La1 N1 72.33(9) . . ?
N3 La1 N4 72.06(9) . . ?
N10 La1 N4 123.36(9) . . ?
N2 La1 N4 112.93(9) . . ?
N1 La1 N4 119.95(9) . . ?
N3 La1 C16 24.96(10) . . ?
N10 La1 C16 82.32(10) . . ?
N2 La1 C16 89.34(9) . . ?
N1 La1 C16 161.64(9) . . ?
N4 La1 C16 65.96(9) . . ?
N3 La1 Si2 103.36(8) . . ?
N10 La1 Si2 25.44(7) . . ?
N2 La1 Si2 137.23(7) . . ?
N1 La1 Si2 113.13(7) . . ?
N4 La1 Si2 100.74(7) . . ?
C16 La1 Si2 80.78(8) . . ?
N3 La1 Si1 92.29(8) . . ?
N10 La1 Si1 22.55(7) . . ?
N2 La1 Si1 89.94(7) . . ?
N1 La1 Si1 95.54(7) . . ?
N4 La1 Si1 141.74(6) . . ?
C16 La1 Si1 85.00(8) . . ?
Si2 La1 Si1 48.00(4) . . ?
Si2 N10 Si1 118.50(18) . . ?
Si2 N10 La1 116.90(15) . . ?
Si1 N10 La1 124.61(15) . . ?
N10 Si1 C3 112.35(17) . . ?
N10 Si1 C2 111.7(2) . . ?
C3 Si1 C2 106.1(2) . . ?
N10 Si1 C1 115.1(2) . . ?
C3 Si1 C1 102.7(3) . . ?
C2 Si1 C1 108.1(3) . . ?
N10 Si1 La1 32.84(10) . . ?
C3 Si1 La1 83.10(13) . . ?
C2 Si1 La1 108.3(2) . . ?
C1 Si1 La1 139.8(2) . . ?
N10 Si2 C6 115.3(2) . . ?
N10 Si2 C4 113.6(2) . . ?
C6 Si2 C4 105.8(3) . . ?
N10 Si2 C5 109.3(2) . . ?
C6 Si2 C5 105.7(3) . . ?
C4 Si2 C5 106.6(3) . . ?
N10 Si2 La1 37.66(10) . . ?
C6 Si2 La1 119.1(2) . . ?
C4 Si2 La1 133.8(2) . . ?
C5 Si2 La1 72.56(16) . . ?
C18 N4 C41 118.9(3) . . ?
C18 N4 La1 105.4(2) . . ?
C41 N4 La1 135.38(19) . . ?
N4 C18 C17 123.5(3) . . ?
N4 C18 C18A 120.5(3) . . ?
C17 C18 C18A 116.0(3) . . ?
C16 C17 C18 126.8(3) . . ?
N3 C16 C17 121.0(3) . . ?
N3 C16 C16A 120.5(3) . . ?
C17 C16 C16A 118.4(3) . . ?
N3 C16 La1 50.14(16) . . ?
C17 C16 La1 82.79(19) . . ?
C16A C16 La1 143.1(2) . . ?
C16 N3 C15 122.7(3) . . ?
C16 N3 La1 104.9(2) . . ?
C15 N3 La1 123.54(19) . . ?
N3 C15 C14 105.3(3) . . ?
N2 C14 C15 109.4(3) . . ?
C13 N2 C14 118.7(3) . . ?
C13 N2 La1 122.9(2) . . ?
C14 N2 La1 115.20(19) . . ?
N2 C13 C12 123.7(3) . . ?
N2 C13 C13A 121.3(3) . . ?
C12 C13 C13A 115.0(3) . . ?
C13 C12 C11 129.8(3) . . ?
N1 C11 C12 124.5(3) . . ?
N1 C11 C11A 121.1(3) . . ?
C12 C11 C11A 114.3(3) . . ?
C11 N1 C31 116.4(3) . . ?
C11 N1 La1 124.4(2) . . ?
C31 N1 La1 119.12(19) . . ?
C42 C41 C46 119.8(3) . . ?
C42 C41 N4 118.4(3) . . ?
C46 C41 N4 121.8(3) . . ?
C43 C42 C41 118.9(3) . . ?
C43 C42 C47 119.6(4) . . ?
C41 C42 C47 121.6(3) . . ?
C47B C47 C47A 110.5(4) . . ?
C47B C47 C42 112.2(4) . . ?
C47A C47 C42 110.7(4) . . ?
C44 C43 C42 121.7(4) . . ?
C43 C44 C45 119.1(4) . . ?
C44 C45 C46 121.9(4) . . ?
C45 C46 C41 118.6(4) . . ?
C45 C46 C48 119.3(3) . . ?
C41 C46 C48 122.1(3) . . ?
C48B C48 C48A 108.4(4) . . ?
C48B C48 C46 110.6(4) . . ?
C48A C48 C46 113.2(3) . . ?
C36 C31 C32 121.4(3) . . ?
C36 C31 N1 118.6(3) . . ?
C32 C31 N1 120.1(3) . . ?
C33 C32 C31 117.0(4) . . ?
C33 C32 C37 120.1(4) . . ?
C31 C32 C37 122.8(3) . . ?
C32 C37 C37B 113.3(4) . . ?
C32 C37 C37A 112.5(4) . . ?
C37B C37 C37A 108.6(4) . . ?
C34 C33 C32 122.2(4) . . ?
C33 C34 C35 120.6(4) . . ?
C34 C35 C36 120.7(4) . . ?
C31 C36 C35 118.1(4) . . ?
C31 C36 C38 122.9(3) . . ?
C35 C36 C38 118.9(4) . . ?
C36 C38 C38B 112.0(4) . . ?
C36 C38 C38A 112.8(3) . . ?
C38B C38 C38A 110.2(4) . . ?
N10' Si1' C3' 111.71(15) . . ?
N10' Si1' C2' 114.37(17) . . ?
C3' Si1' C2' 105.87(17) . . ?
N10' Si1' C1' 114.41(16) . . ?
C3' Si1' C1' 105.25(18) . . ?
C2' Si1' C1' 104.38(18) . . ?
N10' Si1' La1' 32.88(9) . . ?
C3' Si1' La1' 81.56(12) . . ?
C2' Si1' La1' 113.09(13) . . ?
C1' Si1' La1' 138.50(13) . . ?
N2' La1' N10' 95.21(10) . . ?
N2' La1' N1' 73.34(10) . . ?
N10' La1' N1' 114.96(9) . . ?
N2' La1' N4' 136.97(10) . . ?
N10' La1' N4' 111.81(9) . . ?
N1' La1' N4' 119.32(9) . . ?
N2' La1' N3' 66.65(10) . . ?
N10' La1' N3' 117.69(10) . . ?
N1' La1' N3' 114.97(9) . . ?
N4' La1' N3' 71.17(9) . . ?
N2' La1' Si2' 94.38(8) . . ?
N10' La1' Si2' 24.94(7) . . ?
N1' La1' Si2' 138.47(6) . . ?
N4' La1' Si2' 96.97(6) . . ?
N3' La1' Si2' 94.43(7) . . ?
N2' La1' Si1' 92.88(8) . . ?
N10' La1' Si1' 22.60(6) . . ?
N1' La1' Si1' 92.72(7) . . ?
N4' La1' Si1' 124.65(6) . . ?
N3' La1' Si1' 136.67(7) . . ?
Si2' La1' Si1' 47.47(3) . . ?
C11' N1' C31' 115.7(3) . . ?
C11' N1' La1' 114.1(2) . . ?
C31' N1' La1' 130.13(19) . . ?
N10' Si2' C5' 110.77(17) . . ?
N10' Si2' C6' 114.09(17) . . ?
C5' Si2' C6' 105.8(2) . . ?
N10' Si2' C4' 114.09(18) . . ?
C5' Si2' C4' 105.4(2) . . ?
C6' Si2' C4' 106.0(2) . . ?
N10' Si2' La1' 36.51(9) . . ?
C5' Si2' La1' 74.71(14) . . ?
C6' Si2' La1' 131.93(15) . . ?
C4' Si2' La1' 120.42(14) . . ?
C13' N2' C14' 121.0(3) . . ?
C13' N2' La1' 114.2(2) . . ?
C14' N2' La1' 119.3(2) . . ?
C16' N3' C15' 117.9(3) . . ?
C16' N3' La1' 127.3(2) . . ?
C15' N3' La1' 112.9(2) . . ?
C18' N4' C41' 115.6(3) . . ?
C18' N4' La1' 128.6(2) . . ?
C41' N4' La1' 115.29(18) . . ?
Si1' N10' Si2' 116.69(15) . . ?
Si1' N10' La1' 124.52(13) . . ?
Si2' N10' La1' 118.55(14) . . ?
N1' C11' C12' 124.1(3) . . ?
N1' C11' C11B 120.9(3) . . ?
C12' C11' C11B 115.0(3) . . ?
C11' C12' C13' 128.0(3) . . ?
N2' C13' C12' 122.7(3) . . ?
N2' C13' C13B 120.5(4) . . ?
C12' C13' C13B 116.7(3) . . ?
N2' C14' C15' 106.9(3) . . ?
N3' C15' C14' 111.3(3) . . ?
N3' C16' C17' 124.0(3) . . ?
N3' C16' C16B 122.0(4) . . ?
C17' C16' C16B 114.0(3) . . ?
C18' C17' C16' 130.2(3) . . ?
N4' C18' C17' 124.1(3) . . ?
N4' C18' C18B 120.6(3) . . ?
C17' C18' C18B 115.3(3) . . ?
C32' C31' C36' 120.7(3) . . ?
C32' C31' N1' 122.0(3) . . ?
C36' C31' N1' 117.3(3) . . ?
C33' C32' C31' 118.9(3) . . ?
C33' C32' C37' 118.7(3) . . ?
C31' C32' C37' 122.4(3) . . ?
C34' C33' C32' 120.4(4) . . ?
C35' C34' C33' 120.7(3) . . ?
C34' C35' C36' 121.3(3) . . ?
C35' C36' C31' 118.0(3) . . ?
C35' C36' C38' 119.7(3) . . ?
C31' C36' C38' 122.3(3) . . ?
C37D C37' C37C 108.1(3) . . ?
C37D C37' C32' 111.3(3) . . ?
C37C C37' C32' 113.7(3) . . ?
C42' C47' C47C 112.8(3) . . ?
C42' C47' C47D 110.1(3) . . ?
C47C C47' C47D 109.2(3) . . ?
C36' C38' C38D 112.1(4) . . ?
C36' C38' C38C 111.2(4) . . ?
C38D C38' C38C 109.1(4) . . ?
C42' C41' C46' 120.6(3) . . ?
C42' C41' N4' 120.6(3) . . ?
C46' C41' N4' 118.8(3) . . ?
C43' C42' C41' 118.2(3) . . ?
C43' C42' C47' 118.8(3) . . ?
C41' C42' C47' 122.9(3) . . ?
C44' C43' C42' 121.6(3) . . ?
C43' C44' C45' 119.4(4) . . ?
C46' C45' C44' 121.6(3) . . ?
C45' C46' C41' 118.5(3) . . ?
C45' C46' C48' 119.6(3) . . ?
C41' C46' C48' 121.9(3) . . ?
C48C C48' C46' 111.4(4) . . ?
C48C C48' C48D 109.6(4) . . ?
C46' C48' C48D 112.5(4) . . ?
C103 C104 C105 131(2) . . ?
C103 C104 C106 101.6(18) . . ?
C105 C104 C106 115.2(13) . . ?
C102 C103 C104 168(4) . . ?
C103 C102 C101 152(3) . . ?

loop_
_geom_bond_atom_site_label_1
_geom_bond_atom_site_label_2
_geom_bond_distance
_geom_bond_site_symmetry_2
_geom_bond_publ_flag
La1 N3 2.394(3) . ?
La1 N10 2.425(3) . ?
La1 N2 2.536(3) . ?
La1 N1 2.557(3) . ?
La1 N4 2.559(3) . ?
La1 C16 3.014(3) . ?
La1 Si2 3.5401(16) . ?
La1 Si1 3.6808(13) . ?
N10 Si2 1.705(3) . ?
N10 Si1 1.715(3) . ?
Si1 C3 1.854(4) . ?
Si1 C2 1.881(5) . ?
Si1 C1 1.881(5) . ?
Si2 C6 1.868(6) . ?
Si2 C4 1.876(5) . ?
Si2 C5 1.900(5) . ?
N4 C18 1.325(4) . ?
N4 C41 1.434(4) . ?
C18 C17 1.411(5) . ?
C18 C18A 1.523(5) . ?
C17 C16 1.406(5) . ?
C16 N3 1.316(4) . ?
C16 C16A 1.518(5) . ?
N3 C15 1.467(4) . ?
C15 C14 1.523(5) . ?
C14 N2 1.470(4) . ?
N2 C13 1.331(4) . ?
C13 C12 1.399(5) . ?
C13 C13A 1.531(4) . ?
C12 C11 1.410(5) . ?
C11 N1 1.326(4) . ?
C11 C11A 1.523(4) . ?
N1 C31 1.446(4) . ?
C41 C42 1.407(5) . ?
C41 C46 1.411(5) . ?
C42 C43 1.392(5) . ?
C42 C47 1.531(5) . ?
C47 C47B 1.508(6) . ?
C47 C47A 1.524(6) . ?
C43 C44 1.375(6) . ?
C44 C45 1.377(6) . ?
C45 C46 1.390(5) . ?
C46 C48 1.530(6) . ?
C48 C48B 1.512(6) . ?
C48 C48A 1.528(6) . ?
C31 C36 1.399(6) . ?
C31 C32 1.414(5) . ?
C32 C33 1.406(5) . ?
C32 C37 1.497(6) . ?
C37 C37B 1.506(6) . ?
C37 C37A 1.515(7) . ?
C33 C34 1.354(7) . ?
C34 C35 1.373(6) . ?
C35 C36 1.412(5) . ?
C36 C38 1.518(6) . ?
C38 C38B 1.531(6) . ?
C38 C38A 1.536(6) . ?
Si1' N10' 1.717(3) . ?
Si1' C3' 1.875(4) . ?
Si1' C2' 1.876(4) . ?
Si1' C1' 1.879(4) . ?
Si1' La1' 3.6819(12) . ?
La1' N2' 2.425(3) . ?
La1' N10' 2.426(3) . ?
La1' N1' 2.540(3) . ?
La1' N4' 2.554(3) . ?
La1' N3' 2.573(3) . ?
La1' Si2' 3.5818(13) . ?
N1' C11' 1.341(4) . ?
N1' C31' 1.450(4) . ?
Si2' N10' 1.719(3) . ?
Si2' C5' 1.862(5) . ?
Si2' C6' 1.864(4) . ?
Si2' C4' 1.889(4) . ?
N2' C13' 1.314(5) . ?
N2' C14' 1.468(5) . ?
N3' C16' 1.327(5) . ?
N3' C15' 1.467(5) . ?
N4' C18' 1.338(4) . ?
N4' C41' 1.442(4) . ?
C11' C12' 1.407(5) . ?
C11' C11B 1.513(5) . ?
C12' C13' 1.408(5) . ?
C13' C13B 1.522(5) . ?
C14' C15' 1.494(6) . ?
C16' C17' 1.407(5) . ?
C16' C16B 1.513(5) . ?
C17' C18' 1.392(5) . ?
C18' C18B 1.521(5) . ?
C31' C32' 1.400(5) . ?
C31' C36' 1.413(5) . ?
C32' C33' 1.399(5) . ?
C32' C37' 1.528(5) . ?
C33' C34' 1.381(5) . ?
C34' C35' 1.362(5) . ?
C35' C36' 1.402(5) . ?
C36' C38' 1.519(5) . ?
C37' C37D 1.519(6) . ?
C37' C37C 1.525(6) . ?
C47' C42' 1.514(5) . ?
C47' C47C 1.534(5) . ?
C47' C47D 1.536(5) . ?
C38' C38D 1.520(6) . ?
C38' C38C 1.528(6) . ?
C41' C42' 1.407(4) . ?
C41' C46' 1.414(5) . ?
C42' C43' 1.398(5) . ?
C43' C44' 1.378(5) . ?
C44' C45' 1.385(5) . ?
C45' C46' 1.385(5) . ?
C46' C48' 1.523(5) . ?
C48' C48C 1.507(6) . ?
C48' C48D 1.534(6) . ?
C105 C104 1.447(13) . ?
C101 C102 1.266(11) . ?
C104 C103 1.201(13) . ?
C104 C106 1.481(14) . ?
C103 C102 1.122(12) . ?

loop_
_geom_torsion_atom_site_label_1
_geom_torsion_atom_site_label_2
_geom_torsion_atom_site_label_3
_geom_torsion_atom_site_label_4
_geom_torsion
_geom_torsion_site_symmetry_1
_geom_torsion_site_symmetry_2
_geom_torsion_site_symmetry_3
_geom_torsion_site_symmetry_4
_geom_torsion_publ_flag
N3 La1 N10 Si2 -104.01(17) . . . . ?
N2 La1 N10 Si2 -170.77(14) . . . . ?
N1 La1 N10 Si2 112.53(16) . . . . ?
N4 La1 N10 Si2 -30.2(2) . . . . ?
C16 La1 N10 Si2 -84.65(17) . . . . ?
Si1 La1 N10 Si2 179.9(3) . . . . ?
N3 La1 N10 Si1 76.12(18) . . . . ?
N2 La1 N10 Si1 9.4(2) . . . . ?
N1 La1 N10 Si1 -67.34(19) . . . . ?
N4 La1 N10 Si1 149.97(15) . . . . ?
C16 La1 N10 Si1 95.48(19) . . . . ?
Si2 La1 N10 Si1 -179.9(3) . . . . ?
Si2 N10 Si1 C3 151.4(2) . . . . ?
La1 N10 Si1 C3 -28.8(2) . . . . ?
Si2 N10 Si1 C2 -89.6(3) . . . . ?
La1 N10 Si1 C2 90.3(3) . . . . ?
Si2 N10 Si1 C1 34.3(4) . . . . ?
La1 N10 Si1 C1 -145.9(3) . . . . ?
Si2 N10 Si1 La1 -179.9(3) . . . . ?
N3 La1 Si1 N10 -105.90(19) . . . . ?
N2 La1 Si1 N10 -171.34(19) . . . . ?
N1 La1 Si1 N10 116.42(19) . . . . ?
N4 La1 Si1 N10 -42.5(2) . . . . ?
C16 La1 Si1 N10 -82.0(2) . . . . ?
Si2 La1 Si1 N10 0.08(18) . . . . ?
N3 La1 Si1 C3 47.46(15) . . . . ?
N10 La1 Si1 C3 153.4(2) . . . . ?
N2 La1 Si1 C3 -17.99(15) . . . . ?
N1 La1 Si1 C3 -90.22(15) . . . . ?
N4 La1 Si1 C3 110.90(16) . . . . ?
C16 La1 Si1 C3 71.35(16) . . . . ?
Si2 La1 Si1 C3 153.43(14) . . . . ?
N3 La1 Si1 C2 152.15(18) . . . . ?
N10 La1 Si1 C2 -102.0(2) . . . . ?
N2 La1 Si1 C2 86.71(18) . . . . ?
N1 La1 Si1 C2 14.47(17) . . . . ?
N4 La1 Si1 C2 -144.41(18) . . . . ?
C16 La1 Si1 C2 176.04(18) . . . . ?
Si2 La1 Si1 C2 -101.88(17) . . . . ?
N3 La1 Si1 C1 -54.1(4) . . . . ?
N10 La1 Si1 C1 51.8(4) . . . . ?
N2 La1 Si1 C1 -119.5(4) . . . . ?
N1 La1 Si1 C1 168.3(4) . . . . ?
N4 La1 Si1 C1 9.4(4) . . . . ?
C16 La1 Si1 C1 -30.2(4) . . . . ?
Si2 La1 Si1 C1 51.9(4) . . . . ?
Si1 N10 Si2 C6 -74.6(3) . . . . ?
La1 N10 Si2 C6 105.5(2) . . . . ?
Si1 N10 Si2 C4 47.7(3) . . . . ?
La1 N10 Si2 C4 -132.2(3) . . . . ?
Si1 N10 Si2 C5 166.6(2) . . . . ?
La1 N10 Si2 C5 -13.3(3) . . . . ?
Si1 N10 Si2 La1 179.9(3) . . . . ?
N3 La1 Si2 N10 80.81(18) . . . . ?
N2 La1 Si2 N10 12.6(2) . . . . ?
N1 La1 Si2 N10 -75.97(18) . . . . ?
N4 La1 Si2 N10 154.72(18) . . . . ?
C16 La1 Si2 N10 91.51(18) . . . . ?
Si1 La1 Si2 N10 -0.07(16) . . . . ?
N3 La1 Si2 C6 -13.7(2) . . . . ?
N10 La1 Si2 C6 -94.5(3) . . . . ?
N2 La1 Si2 C6 -81.9(2) . . . . ?
N1 La1 Si2 C6 -170.5(2) . . . . ?
N4 La1 Si2 C6 60.2(2) . . . . ?
C16 La1 Si2 C6 -3.0(2) . . . . ?
Si1 La1 Si2 C6 -94.6(2) . . . . ?
N3 La1 Si2 C4 151.1(3) . . . . ?
N10 La1 Si2 C4 70.3(3) . . . . ?
N2 La1 Si2 C4 82.9(3) . . . . ?
N1 La1 Si2 C4 -5.7(3) . . . . ?
N4 La1 Si2 C4 -135.0(3) . . . . ?
C16 La1 Si2 C4 161.8(3) . . . . ?
Si1 La1 Si2 C4 70.2(3) . . . . ?
N3 La1 Si2 C5 -112.4(2) . . . . ?
N10 La1 Si2 C5 166.8(3) . . . . ?
N2 La1 Si2 C5 179.4(2) . . . . ?
N1 La1 Si2 C5 90.8(2) . . . . ?
N4 La1 Si2 C5 -38.5(2) . . . . ?
C16 La1 Si2 C5 -101.7(2) . . . . ?
Si1 La1 Si2 C5 166.8(2) . . . . ?
N3 La1 N4 C18 61.8(2) . . . . ?
N10 La1 N4 C18 -26.2(2) . . . . ?
N2 La1 N4 C18 114.2(2) . . . . ?
N1 La1 N4 C18 -163.69(19) . . . . ?
C16 La1 N4 C18 35.8(2) . . . . ?
Si2 La1 N4 C18 -38.9(2) . . . . ?
Si1 La1 N4 C18 -8.1(3) . . . . ?
N3 La1 N4 C41 -124.0(3) . . . . ?
N10 La1 N4 C41 148.0(3) . . . . ?
N2 La1 N4 C41 -71.7(3) . . . . ?
N1 La1 N4 C41 10.5(3) . . . . ?
C16 La1 N4 C41 -150.0(3) . . . . ?
Si2 La1 N4 C41 135.3(3) . . . . ?
Si1 La1 N4 C41 166.0(2) . . . . ?
C41 N4 C18 C17 159.0(3) . . . . ?
La1 N4 C18 C17 -25.7(4) . . . . ?
C41 N4 C18 C18A -19.6(5) . . . . ?
La1 N4 C18 C18A 155.7(3) . . . . ?
N4 C18 C17 C16 -34.5(6) . . . . ?
C18A C18 C17 C16 144.1(4) . . . . ?
C18 C17 C16 N3 23.7(6) . . . . ?
C18 C17 C16 C16A -154.4(4) . . . . ?
C18 C17 C16 La1 57.6(3) . . . . ?
N10 La1 C16 N3 -129.0(2) . . . . ?
N2 La1 C16 N3 -16.4(2) . . . . ?
N1 La1 C16 N3 -13.9(4) . . . . ?
N4 La1 C16 N3 99.1(2) . . . . ?
Si2 La1 C16 N3 -154.7(2) . . . . ?
Si1 La1 C16 N3 -106.4(2) . . . . ?
N3 La1 C16 C17 -141.5(4) . . . . ?
N10 La1 C16 C17 89.6(2) . . . . ?
N2 La1 C16 C17 -157.9(2) . . . . ?
N1 La1 C16 C17 -155.4(3) . . . . ?
N4 La1 C16 C17 -42.3(2) . . . . ?
Si2 La1 C16 C17 63.9(2) . . . . ?
Si1 La1 C16 C17 112.1(2) . . . . ?
N3 La1 C16 C16A 89.5(5) . . . . ?
N10 La1 C16 C16A -39.5(5) . . . . ?
N2 La1 C16 C16A 73.0(5) . . . . ?
N1 La1 C16 C16A 75.5(6) . . . . ?
N4 La1 C16 C16A -171.4(5) . . . . ?
Si2 La1 C16 C16A -65.2(5) . . . . ?
Si1 La1 C16 C16A -17.0(5) . . . . ?
C17 C16 N3 C15 -165.5(3) . . . . ?
C16A C16 N3 C15 12.5(5) . . . . ?
La1 C16 N3 C15 148.3(4) . . . . ?
C17 C16 N3 La1 46.2(4) . . . . ?
C16A C16 N3 La1 -135.8(3) . . . . ?
N10 La1 N3 C16 51.1(2) . . . . ?
N2 La1 N3 C16 161.9(2) . . . . ?
N1 La1 N3 C16 173.62(19) . . . . ?
N4 La1 N3 C16 -71.4(2) . . . . ?
Si2 La1 N3 C16 25.7(2) . . . . ?
Si1 La1 N3 C16 73.0(2) . . . . ?
N10 La1 N3 C15 -96.9(3) . . . . ?
N2 La1 N3 C15 13.9(2) . . . . ?
N1 La1 N3 C15 25.7(3) . . . . ?
N4 La1 N3 C15 140.6(3) . . . . ?
C16 La1 N3 C15 -148.0(4) . . . . ?
Si2 La1 N3 C15 -122.2(3) . . . . ?
Si1 La1 N3 C15 -75.0(3) . . . . ?
C16 N3 C15 C14 178.6(3) . . . . ?
La1 N3 C15 C14 -39.0(4) . . . . ?
N3 C15 C14 N2 49.3(4) . . . . ?
C15 C14 N2 C13 118.7(3) . . . . ?
C15 C14 N2 La1 -41.8(3) . . . . ?
N3 La1 N2 C13 -143.4(3) . . . . ?
N10 La1 N2 C13 -54.4(3) . . . . ?
N1 La1 N2 C13 45.0(2) . . . . ?
N4 La1 N2 C13 160.7(2) . . . . ?
C16 La1 N2 C13 -135.9(2) . . . . ?
Si2 La1 N2 C13 -60.3(3) . . . . ?
Si1 La1 N2 C13 -50.9(2) . . . . ?
N3 La1 N2 C14 16.2(2) . . . . ?
N10 La1 N2 C14 105.2(2) . . . . ?
N1 La1 N2 C14 -155.4(2) . . . . ?
N4 La1 N2 C14 -39.7(2) . . . . ?
C16 La1 N2 C14 23.7(2) . . . . ?
Si2 La1 N2 C14 99.3(2) . . . . ?
Si1 La1 N2 C14 108.7(2) . . . . ?
C14 N2 C13 C12 168.1(3) . . . . ?
La1 N2 C13 C12 -33.0(4) . . . . ?
C14 N2 C13 C13A -9.9(5) . . . . ?
La1 N2 C13 C13A 149.0(3) . . . . ?
N2 C13 C12 C11 -12.9(6) . . . . ?
C13A C13 C12 C11 165.2(4) . . . . ?
C13 C12 C11 N1 21.3(6) . . . . ?
C13 C12 C11 C11A -154.4(4) . . . . ?
C12 C11 N1 C31 -165.2(3) . . . . ?
C11A C11 N1 C31 10.3(5) . . . . ?
C12 C11 N1 La1 18.2(5) . . . . ?
C11A C11 N1 La1 -166.3(3) . . . . ?
N3 La1 N1 C11 -49.2(3) . . . . ?
N10 La1 N1 C11 71.0(3) . . . . ?
N2 La1 N1 C11 -38.0(3) . . . . ?
N4 La1 N1 C11 -144.8(3) . . . . ?
C16 La1 N1 C11 -40.6(5) . . . . ?
Si2 La1 N1 C11 96.6(3) . . . . ?
Si1 La1 N1 C11 50.2(3) . . . . ?
N3 La1 N1 C31 134.2(2) . . . . ?
N10 La1 N1 C31 -105.6(3) . . . . ?
N2 La1 N1 C31 145.5(3) . . . . ?
N4 La1 N1 C31 38.7(3) . . . . ?
C16 La1 N1 C31 142.8(3) . . . . ?
Si2 La1 N1 C31 -80.0(3) . . . . ?
Si1 La1 N1 C31 -126.4(2) . . . . ?
C18 N4 C41 C42 -88.1(4) . . . . ?
La1 N4 C41 C42 98.3(3) . . . . ?
C18 N4 C41 C46 94.3(4) . . . . ?
La1 N4 C41 C46 -79.3(4) . . . . ?
C46 C41 C42 C43 0.0(5) . . . . ?
N4 C41 C42 C43 -177.7(3) . . . . ?
C46 C41 C42 C47 -179.8(3) . . . . ?
N4 C41 C42 C47 2.5(5) . . . . ?
C43 C42 C47 C47B 49.1(5) . . . . ?
C41 C42 C47 C47B -131.1(4) . . . . ?
C43 C42 C47 C47A -74.9(5) . . . . ?
C41 C42 C47 C47A 104.9(4) . . . . ?
C41 C42 C43 C44 0.4(6) . . . . ?
C47 C42 C43 C44 -179.8(4) . . . . ?
C42 C43 C44 C45 -0.2(6) . . . . ?
C43 C44 C45 C46 -0.4(6) . . . . ?
C44 C45 C46 C41 0.8(6) . . . . ?
C44 C45 C46 C48 -179.3(4) . . . . ?
C42 C41 C46 C45 -0.6(5) . . . . ?
N4 C41 C46 C45 177.0(3) . . . . ?
C42 C41 C46 C48 179.5(3) . . . . ?
N4 C41 C46 C48 -2.9(5) . . . . ?
C45 C46 C48 C48B -60.3(5) . . . . ?
C41 C46 C48 C48B 119.5(4) . . . . ?
C45 C46 C48 C48A 61.5(5) . . . . ?
C41 C46 C48 C48A -118.6(4) . . . . ?
C11 N1 C31 C36 80.1(4) . . . . ?
La1 N1 C31 C36 -103.1(3) . . . . ?
C11 N1 C31 C32 -99.7(4) . . . . ?
La1 N1 C31 C32 77.1(3) . . . . ?
C36 C31 C32 C33 -2.2(5) . . . . ?
N1 C31 C32 C33 177.6(3) . . . . ?
C36 C31 C32 C37 179.4(3) . . . . ?
N1 C31 C32 C37 -0.8(5) . . . . ?
C33 C32 C37 C37B 32.4(5) . . . . ?
C31 C32 C37 C37B -149.3(4) . . . . ?
C33 C32 C37 C37A -91.3(5) . . . . ?
C31 C32 C37 C37A 87.0(5) . . . . ?
C31 C32 C33 C34 1.5(5) . . . . ?
C37 C32 C33 C34 179.9(4) . . . . ?
C32 C33 C34 C35 0.3(6) . . . . ?
C33 C34 C35 C36 -1.4(6) . . . . ?
C32 C31 C36 C35 1.2(5) . . . . ?
N1 C31 C36 C35 -178.6(3) . . . . ?
C32 C31 C36 C38 -177.0(3) . . . . ?
N1 C31 C36 C38 3.1(5) . . . . ?
C34 C35 C36 C31 0.6(5) . . . . ?
C34 C35 C36 C38 178.9(3) . . . . ?
C31 C36 C38 C38B 108.5(4) . . . . ?
C35 C36 C38 C38B -69.8(5) . . . . ?
C31 C36 C38 C38A -126.4(4) . . . . ?
C35 C36 C38 C38A 55.3(5) . . . . ?
N10' Si1' La1' N2' -96.65(19) . . . . ?
C3' Si1' La1' N2' 106.67(14) . . . . ?
C2' Si1' La1' N2' 2.95(15) . . . . ?
C1' Si1' La1' N2' -149.8(2) . . . . ?
C3' Si1' La1' N10' -156.7(2) . . . . ?
C2' Si1' La1' N10' 99.6(2) . . . . ?
C1' Si1' La1' N10' -53.2(3) . . . . ?
N10' Si1' La1' N1' -170.09(19) . . . . ?
C3' Si1' La1' N1' 33.22(14) . . . . ?
C2' Si1' La1' N1' -70.50(15) . . . . ?
C1' Si1' La1' N1' 136.7(2) . . . . ?
N10' Si1' La1' N4' 60.95(19) . . . . ?
C3' Si1' La1' N4' -95.74(14) . . . . ?
C2' Si1' La1' N4' 160.54(15) . . . . ?
C1' Si1' La1' N4' 7.8(2) . . . . ?
N10' Si1' La1' N3' -38.3(2) . . . . ?
C3' Si1' La1' N3' 165.00(16) . . . . ?
C2' Si1' La1' N3' 61.28(17) . . . . ?
C1' Si1' La1' N3' -91.5(2) . . . . ?
N10' Si1' La1' Si2' -3.35(18) . . . . ?
C3' Si1' La1' Si2' -160.03(13) . . . . ?
C2' Si1' La1' Si2' 96.25(14) . . . . ?
C1' Si1' La1' Si2' -56.5(2) . . . . ?
N2' La1' N1' C11' -51.2(2) . . . . ?
N10' La1' N1' C11' 36.8(3) . . . . ?
N4' La1' N1' C11' 173.8(2) . . . . ?
N3' La1' N1' C11' -104.6(2) . . . . ?
Si2' La1' N1' C11' 26.3(3) . . . . ?
Si1' La1' N1' C11' 41.0(2) . . . . ?
N2' La1' N1' C31' 131.8(3) . . . . ?
N10' La1' N1' C31' -140.1(3) . . . . ?
N4' La1' N1' C31' -3.1(3) . . . . ?
N3' La1' N1' C31' 78.4(3) . . . . ?
Si2' La1' N1' C31' -150.7(2) . . . . ?
Si1' La1' N1' C31' -136.0(3) . . . . ?
N2' La1' Si2' N10' 92.94(18) . . . . ?
N1' La1' Si2' N10' 23.25(19) . . . . ?
N4' La1' Si2' N10' -128.65(17) . . . . ?
N3' La1' Si2' N10' 159.81(18) . . . . ?
Si1' La1' Si2' N10' 3.05(16) . . . . ?
N2' La1' Si2' C5' -77.8(2) . . . . ?
N10' La1' Si2' C5' -170.8(2) . . . . ?
N1' La1' Si2' C5' -147.5(2) . . . . ?
N4' La1' Si2' C5' 60.60(19) . . . . ?
N3' La1' Si2' C5' -10.94(19) . . . . ?
Si1' La1' Si2' C5' -167.71(19) . . . . ?
N2' La1' Si2' C6' 19.9(2) . . . . ?
N10' La1' Si2' C6' -73.1(3) . . . . ?
N1' La1' Si2' C6' -49.8(2) . . . . ?
N4' La1' Si2' C6' 158.3(2) . . . . ?
N3' La1' Si2' C6' 86.7(2) . . . . ?
Si1' La1' Si2' C6' -70.0(2) . . . . ?
N2' La1' Si2' C4' -176.92(19) . . . . ?
N10' La1' Si2' C4' 90.1(2) . . . . ?
N1' La1' Si2' C4' 113.4(2) . . . . ?
N4' La1' Si2' C4' -38.51(19) . . . . ?
N3' La1' Si2' C4' -110.05(19) . . . . ?
Si1' La1' Si2' C4' 93.19(18) . . . . ?
N10' La1' N2' C13' -54.2(2) . . . . ?
N1' La1' N2' C13' 60.3(2) . . . . ?
N4' La1' N2' C13' 175.7(2) . . . . ?
N3' La1' N2' C13' -172.1(3) . . . . ?
Si2' La1' N2' C13' -79.2(2) . . . . ?
Si1' La1' N2' C13' -31.7(2) . . . . ?
N10' La1' N2' C14' 99.9(3) . . . . ?
N1' La1' N2' C14' -145.5(3) . . . . ?
N4' La1' N2' C14' -30.2(3) . . . . ?
N3' La1' N2' C14' -18.0(3) . . . . ?
Si2' La1' N2' C14' 74.9(3) . . . . ?
Si1' La1' N2' C14' 122.5(3) . . . . ?
N2' La1' N3' C16' 152.1(3) . . . . ?
N10' La1' N3' C16' 68.7(3) . . . . ?
N1' La1' N3' C16' -151.0(3) . . . . ?
N4' La1' N3' C16' -36.7(3) . . . . ?
Si2' La1' N3' C16' 59.2(3) . . . . ?
Si1' La1' N3' C16' 84.3(3) . . . . ?
N2' La1' N3' C15' -11.8(3) . . . . ?
N10' La1' N3' C15' -95.2(3) . . . . ?
N1' La1' N3' C15' 45.1(3) . . . . ?
N4' La1' N3' C15' 159.5(3) . . . . ?
Si2' La1' N3' C15' -104.7(3) . . . . ?
Si1' La1' N3' C15' -79.6(3) . . . . ?
N2' La1' N4' C18' 45.2(3) . . . . ?
N10' La1' N4' C18' -79.7(3) . . . . ?
N1' La1' N4' C18' 142.1(2) . . . . ?
N3' La1' N4' C18' 33.4(3) . . . . ?
Si2' La1' N4' C18' -58.9(3) . . . . ?
Si1' La1' N4' C18' -100.9(3) . . . . ?
N2' La1' N4' C41' -143.4(2) . . . . ?
N10' La1' N4' C41' 91.7(2) . . . . ?
N1' La1' N4' C41' -46.5(2) . . . . ?
N3' La1' N4' C41' -155.2(2) . . . . ?
Si2' La1' N4' C41' 112.5(2) . . . . ?
Si1' La1' N4' C41' 70.5(2) . . . . ?
C3' Si1' N10' Si2' -160.83(18) . . . . ?
C2' Si1' N10' Si2' 78.9(2) . . . . ?
C1' Si1' N10' Si2' -41.4(2) . . . . ?
La1' Si1' N10' Si2' 174.2(3) . . . . ?
C3' Si1' N10' La1' 24.9(2) . . . . ?
C2' Si1' N10' La1' -95.3(2) . . . . ?
C1' Si1' N10' La1' 144.37(19) . . . . ?
C5' Si2' N10' Si1' -165.1(2) . . . . ?
C6' Si2' N10' Si1' -45.8(3) . . . . ?
C4' Si2' N10' Si1' 76.2(2) . . . . ?
La1' Si2' N10' Si1' -174.6(3) . . . . ?
C5' Si2' N10' La1' 9.5(3) . . . . ?
C6' Si2' N10' La1' 128.8(2) . . . . ?
C4' Si2' N10' La1' -109.2(2) . . . . ?
N2' La1' N10' Si1' 84.96(18) . . . . ?
N1' La1' N10' Si1' 10.9(2) . . . . ?
N4' La1' N10' Si1' -129.24(16) . . . . ?
N3' La1' N10' Si1' 151.28(16) . . . . ?
Si2' La1' N10' Si1' 174.1(3) . . . . ?
N2' La1' N10' Si2' -89.19(17) . . . . ?
N1' La1' N10' Si2' -163.22(14) . . . . ?
N4' La1' N10' Si2' 56.61(18) . . . . ?
N3' La1' N10' Si2' -22.86(19) . . . . ?
Si1' La1' N10' Si2' -174.1(3) . . . . ?
C31' N1' C11' C12' -160.1(3) . . . . ?
La1' N1' C11' C12' 22.5(4) . . . . ?
C31' N1' C11' C11B 18.2(5) . . . . ?
La1' N1' C11' C11B -159.2(3) . . . . ?
N1' C11' C12' C13' 29.0(6) . . . . ?
C11B C11' C12' C13' -149.4(4) . . . . ?
C14' N2' C13' C12' 165.3(3) . . . . ?
La1' N2' C13' C12' -41.1(4) . . . . ?
C14' N2' C13' C13B -11.7(5) . . . . ?
La1' N2' C13' C13B 142.0(3) . . . . ?
C11' C12' C13' N2' -19.3(6) . . . . ?
C11' C12' C13' C13B 157.7(4) . . . . ?
C13' N2' C14' C15' -163.6(3) . . . . ?
La1' N2' C14' C15' 44.1(4) . . . . ?
C16' N3' C15' C14' -126.3(4) . . . . ?
La1' N3' C15' C14' 39.2(4) . . . . ?
N2' C14' C15' N3' -53.1(5) . . . . ?
C15' N3' C16' C17' -170.0(4) . . . . ?
La1' N3' C16' C17' 26.8(5) . . . . ?
C15' N3' C16' C16B 10.4(5) . . . . ?
La1' N3' C16' C16B -152.7(3) . . . . ?
N3' C16' C17' C18' 9.5(6) . . . . ?
C16B C16' C17' C18' -170.9(4) . . . . ?
C41' N4' C18' C17' 168.7(3) . . . . ?
La1' N4' C18' C17' -19.9(5) . . . . ?
C41' N4' C18' C18B -10.7(4) . . . . ?
La1' N4' C18' C18B 160.7(2) . . . . ?
C16' C17' C18' N4' -13.6(6) . . . . ?
C16' C17' C18' C18B 165.8(4) . . . . ?
C11' N1' C31' C32' -91.9(4) . . . . ?
La1' N1' C31' C32' 85.0(4) . . . . ?
C11' N1' C31' C36' 87.3(4) . . . . ?
La1' N1' C31' C36' -95.8(3) . . . . ?
C36' C31' C32' C33' -0.4(5) . . . . ?
N1' C31' C32' C33' 178.8(3) . . . . ?
C36' C31' C32' C37' -179.6(3) . . . . ?
N1' C31' C32' C37' -0.4(5) . . . . ?
C31' C32' C33' C34' -1.3(5) . . . . ?
C37' C32' C33' C34' 177.9(3) . . . . ?
C32' C33' C34' C35' 1.8(6) . . . . ?
C33' C34' C35' C36' -0.6(6) . . . . ?
C34' C35' C36' C31' -1.0(5) . . . . ?
C34' C35' C36' C38' -180.0(3) . . . . ?
C32' C31' C36' C35' 1.5(5) . . . . ?
N1' C31' C36' C35' -177.7(3) . . . . ?
C32' C31' C36' C38' -179.6(3) . . . . ?
N1' C31' C36' C38' 1.2(5) . . . . ?
C33' C32' C37' C37D 72.4(4) . . . . ?
C31' C32' C37' C37D -108.5(4) . . . . ?
C33' C32' C37' C37C -50.0(5) . . . . ?
C31' C32' C37' C37C 129.2(4) . . . . ?
C35' C36' C38' C38D -63.1(5) . . . . ?
C31' C36' C38' C38D 118.0(4) . . . . ?
C35' C36' C38' C38C 59.3(5) . . . . ?
C31' C36' C38' C38C -119.6(4) . . . . ?
C18' N4' C41' C42' 90.7(4) . . . . ?
La1' N4' C41' C42' -81.8(3) . . . . ?
C18' N4' C41' C46' -88.3(4) . . . . ?
La1' N4' C41' C46' 99.2(3) . . . . ?
C46' C41' C42' C43' 1.1(5) . . . . ?
N4' C41' C42' C43' -177.9(3) . . . . ?
C46' C41' C42' C47' -178.8(3) . . . . ?
N4' C41' C42' C47' 2.2(5) . . . . ?
C47C C47' C42' C43' 57.8(4) . . . . ?
C47D C47' C42' C43' -64.5(4) . . . . ?
C47C C47' C42' C41' -122.3(4) . . . . ?
C47D C47' C42' C41' 115.4(4) . . . . ?
C41' C42' C43' C44' 0.2(5) . . . . ?
C47' C42' C43' C44' -179.9(3) . . . . ?
C42' C43' C44' C45' -1.4(6) . . . . ?
C43' C44' C45' C46' 1.3(6) . . . . ?
C44' C45' C46' C41' -0.1(6) . . . . ?
C44' C45' C46' C48' 179.0(4) . . . . ?
C42' C41' C46' C45' -1.2(5) . . . . ?
N4' C41' C46' C45' 177.8(3) . . . . ?
C42' C41' C46' C48' 179.8(3) . . . . ?
N4' C41' C46' C48' -1.2(5) . . . . ?
C45' C46' C48' C48C -80.2(5) . . . . ?
C41' C46' C48' C48C 98.9(5) . . . . ?
C45' C46' C48' C48D 43.4(5) . . . . ?
C41' C46' C48' C48D -137.6(4) . . . . ?
C105 C104 C103 C102 -57(17) . . . . ?
C106 C104 C103 C102 82(16) . . . . ?
C104 C103 C102 C101 39(19) . . . . ?
